data_1576405
loop_
_publ_author_name
'Yan, Liping'
'Moriyama, Takumi'
'Akita, Yutaro'
'Muratsugu, Satoshi'
'Tada, Mizuki'
'Yamashita, Makoto'
'Morimoto, Yuma'

_publ_section_title
;
 Low-oxidation state dirhodium complex produced by four-electron reduction
 of dirhodium(ii) complex supported by a flexible macrocyclic ligand
;
_journal_name_full 'Chemical Science'
_journal_paper_doi 10.1039/D5SC07037F
_journal_year 2026
_chemical_formula_moiety 'C32 H46 Cl3 N6 Rh2, 1.761(C2 H3 N), C F3 O3 S, 0.239(C4 H10 O)'
_chemical_formula_sum 'C37.5 H53.74 Cl3 F3 N7.75 O3.25 Rh2 S'
_chemical_formula_weight 1066.32
_space_group_crystal_system monoclinic
_space_group_IT_number 14
_space_group_name_Hall '-P 2ybc'
_space_group_name_H-M_alt 'P 1 21/c 1'
_atom_sites_solution_hydrogens geom
_atom_sites_solution_primary iterative
_audit_creation_date 2025-11-12
_audit_creation_method
;
Olex2 1.5
(compiled 2025.07.13 svn.rb7424aed for OlexSys, GUI svn.r7314)
;
_audit_update_record
;
2025-11-12 deposited with the CCDC.	2025-12-01 downloaded from the CCDC.
;
_cell_angle_alpha 90
_cell_angle_beta 98.880(2)
_cell_angle_gamma 90
_cell_formula_units_Z 4
_cell_length_a 17.9664(4)
_cell_length_b 15.6304(3)
_cell_length_c 16.1234(3)
_cell_measurement_reflns_used 21824
_cell_measurement_temperature 93(2)
_cell_measurement_theta_max 30.8820
_cell_measurement_theta_min 2.0400
_cell_volume 4473.53(16)
_computing_cell_refinement 'CrysAlisPro 1.171.39.46 (Rigaku OD, 2018)'
_computing_data_collection 'CrysAlisPro 1.171.39.46 (Rigaku OD, 2018)'
_computing_data_reduction 'CrysAlisPro 1.171.39.46 (Rigaku OD, 2018)'
_computing_molecular_graphics 'Olex2 1.5 (Dolomanov et al., 2009)'
_computing_publication_material 'Olex2 1.5 (Dolomanov et al., 2009)'
_computing_structure_refinement 'SHELXL 2019/3 (Sheldrick, 2015)'
_computing_structure_solution 'olex2.solve 1.5 (Bourhis et al., 2015)'
_diffrn_ambient_temperature 93(2)
_diffrn_measured_fraction_theta_full 1.000
_diffrn_measured_fraction_theta_max 1.000
_diffrn_measurement_details
;
List of Runs (angles in degrees, time in seconds):

  # Type    Start    End  Width  t~exp~   \w     \q     \k     \f   Frames
#--------------------------------------------------------------------------
  1  \w     -5.00  67.00   0.50    0.40    --    5.96  37.00  30.00  144
  2  \w     29.00  68.00   0.50    0.40    --   -4.17  53.00 -71.00   78
  3  \w    -14.00  28.00   0.50    0.40    --   -4.17 -99.00-150.00   84
  4  \w    -17.00  38.00   0.50    0.40    --    5.96 -99.00 -90.00  110
  5  \w    -75.00 -37.00   0.50    0.40    --   -4.17 -53.00 144.00   76
  6  \w    -14.00  11.00   0.50    0.40    --   -4.17 -99.00 150.00   50
;
_diffrn_measurement_device 'four-circle diffractometer'
_diffrn_measurement_device_type 'XtaLAB Synergy R, HyPix'
_diffrn_measurement_method '\w scans'
_diffrn_radiation_type MoK\a
_diffrn_radiation_wavelength 0.71073
_diffrn_reflns_av_R_equivalents 0.0399
_diffrn_reflns_av_unetI/netI 0.0332
_diffrn_reflns_Laue_measured_fraction_full 1.000
_diffrn_reflns_Laue_measured_fraction_max 1.000
_diffrn_reflns_limit_h_max 22
_diffrn_reflns_limit_h_min -22
_diffrn_reflns_limit_k_max 19
_diffrn_reflns_limit_k_min -19
_diffrn_reflns_limit_l_max 19
_diffrn_reflns_limit_l_min -19
_diffrn_reflns_number 37338
_diffrn_reflns_point_group_measured_fraction_full 1.000
_diffrn_reflns_point_group_measured_fraction_max 1.000
_diffrn_reflns_theta_full 25.242
_diffrn_reflns_theta_max 25.998
_diffrn_reflns_theta_min 1.736
_exptl_absorpt_coefficient_mu 1.021
_exptl_absorpt_correction_T_max 1.00000
_exptl_absorpt_correction_T_min 0.33557
_exptl_absorpt_correction_type multi-scan
_exptl_absorpt_process_details
;
CrysAlisPro 1.171.39.46 (Rigaku Oxford Diffraction, 2018)
Empirical absorption correction using spherical harmonics,
 implemented in SCALE3 ABSPACK scaling algorithm.
;
_exptl_crystal_colour red
_exptl_crystal_colour_primary red
_exptl_crystal_density_diffrn 1.583
_exptl_crystal_description block
_exptl_crystal_F_000 2172
_exptl_crystal_size_max 0.581
_exptl_crystal_size_mid 0.333
_exptl_crystal_size_min 0.24
_refine_diff_density_max 1.309
_refine_diff_density_min -0.921
_refine_diff_density_rms 0.112
_refine_ls_extinction_method none
_refine_ls_goodness_of_fit_ref 1.274
_refine_ls_hydrogen_treatment constr
_refine_ls_matrix_type full
_refine_ls_number_parameters 674
_refine_ls_number_reflns 8796
_refine_ls_number_restraints 143
_refine_ls_restrained_S_all 1.267
_refine_ls_R_factor_all 0.0555
_refine_ls_R_factor_gt 0.0508
_refine_ls_shift/su_max 0.001
_refine_ls_shift/su_mean 0.000
_refine_ls_structure_factor_coef Fsqd
_refine_ls_weighting_details 'w=1/[\s^2^(Fo^2^)+28.4788P] where P=(Fo^2^+2Fc^2^)/3'
_refine_ls_weighting_scheme calc
_refine_ls_wR_factor_gt 0.1198
_refine_ls_wR_factor_ref 0.1212
_reflns_Friedel_coverage 0.000
_reflns_number_gt 8039
_reflns_number_total 8796
_reflns_threshold_expression 'I > 2\s(I)'
_cod_data_source_file d5sc07037f2.cif
_cod_data_source_block 088-01-109-3ym
_cod_original_formula_sum 'C37.50 H53.74 Cl3 F3 N7.75 O3.25 Rh2 S'
_cod_database_code 1576405
_shelx_shelxl_version_number 2019/3
_shelx_space_group_comment
;
The symmetry employed for this shelxl refinement is uniquely defined
by the following loop, which should always be used as a source of
symmetry information in preference to the above space-group names.
They are only intended as comments.
;
_shelx_estimated_absorpt_t_max 0.792
_shelx_estimated_absorpt_t_min 0.588
_olex2_refinement_description
;
1. Fixed Uiso
 At 1.2 times of:
  All C(H) groups, All C(H,H) groups
 At 1.5 times of:
  All C(H,H,H) groups
2. Restrained distances
 C40-O41
 1.41 with sigma of 0.02
 O41-C42
 1.41 with sigma of 0.02
 C39-C40
 1.54 with sigma of 0.02
 C42-C43
 1.54 with sigma of 0.02
 C18-C16 = C19-C16 = C17-C16
 1.54 with sigma of 0.02
 C18A-C16A = C19A-C16A = C17A-C16A
 1.54 with sigma of 0.02
 F2A-C37A \\sim F2-C37
 with sigma of 0.02
 S1-O2 \\sim S1-O3
 with sigma of 0.02
 S1-C37 \\sim S1A-C37A
 with sigma of 0.02
 F3-C37 \\sim F1A-C37A
 with sigma of 0.02
 S1A-O3A \\sim S1-O1
 with sigma of 0.02
 F3A-C37A \\sim F1-C37
 with sigma of 0.02
 S1A-O1A \\sim S1A-O2A
 with sigma of 0.02
3. Uiso/Uaniso restraints and constraints
C43 \\sim C42 \\sim O41 \\sim C40 \\sim C39: within 1.7A with sigma of 0.02 and
sigma for terminal atoms of 0.04 within 1.7A
C19 \\sim C18: within 1.7A with sigma of 0.02 and sigma for terminal atoms of
0.04 within 1.7A
C22 \\sim C21 \\sim C20 \\sim N4 \\sim C24 \\sim C23: within 1.7A with sigma of
0.01 and sigma for terminal atoms of 0.02 within 1.7A
C18 \\sim C16 \\sim C19 \\sim C17: within 2A with sigma of 0.04 and sigma for
terminal atoms of 0.08 within 2A
C18A \\sim C16A \\sim C19A \\sim C17A: within 2A with sigma of 0.04 and sigma
for terminal atoms of 0.08 within 2A
Uanis(C17A) \\sim Ueq: with sigma of 0.01 and sigma for terminal atoms of 0.02
4. Rigid body (RIGU) restrains
 C40, C43, C42, O41, C39
 with sigma for 1-2 distances of 0.001 and sigma for 1-3 distances of 0.001
 C19, C16, C18
 with sigma for 1-2 distances of 0.004 and sigma for 1-3 distances of 0.004
 C18, C16, C19, C17
 with sigma for 1-2 distances of 0.004 and sigma for 1-3 distances of 0.004
 C18A, C16A, C19A, C17A
 with sigma for 1-2 distances of 0.004 and sigma for 1-3 distances of 0.004
5. Others
 Sof(O2A)=Sof(O1A)=Sof(S1A)=Sof(O3A)=Sof(F3A)=Sof(C37A)=Sof(F1A)=Sof(F2A)=1-
 FVAR(1)
 Sof(S1)=Sof(O1)=Sof(O2)=Sof(F1)=Sof(F3)=Sof(F2)=Sof(C37)=Sof(O3)=FVAR(1)
 Sof(C43)=Sof(H43A)=Sof(H43B)=Sof(H43C)=Sof(O41)=Sof(C40)=Sof(H40A)=Sof(H40B)=
 Sof(C42)=Sof(H42A)=Sof(H42B)=Sof(C39)=Sof(H39A)=Sof(H39B)=Sof(H39C)=1-FVAR(2)
 Sof(C33)=Sof(N8)=Sof(C34)=Sof(H34A)=Sof(H34B)=Sof(H34C)=FVAR(2)
 Fixed Sof: C18(0.25) H18A(0.25) H18B(0.25) H18C(0.25) C16(0.25) C19(0.25)
 H19A(0.25) H19B(0.25) H19C(0.25) Cl3(0.7) Cl6(0.3) C17(0.25) H17A(0.25)
 H17B(0.25) H17C(0.25) C19A(0.75) H19D(0.75) H19E(0.75) H19F(0.75) C16A(0.75)
 C18A(0.75) H18D(0.75) H18E(0.75) H18F(0.75) C17A(0.75) H17D(0.75) H17E(0.75)
 H17F(0.75)
6.a Secondary CH2 refined with riding coordinates:
 C4(H4A,H4B), C1(H1A,H1B), C2(H2A,H2B), C3(H3A,H3B), C5(H5A,H5B), C6(H6A,H6B),
 C40(H40A,H40B), C42(H42A,H42B)
6.b Me refined with riding coordinates:
 C39(H39A,H39B,H39C)
6.c Aromatic/amide H refined with riding coordinates:
 C8(H8), C10(H10), C21(H21), C23(H23)
6.d Idealised Me refined as rotating group:
 C28(H28A,H28B,H28C), C13(H13A,H13B,H13C), C15(H15A,H15B,H15C), C18(H18A,H18B,
 H18C), C31(H31A,H31B,H31C), C36(H36A,H36B,H36C), C26(H26A,H26B,H26C), C32(H32A,
 H32B,H32C), C30(H30A,H30B,H30C), C19(H19A,H19B,H19C), C34(H34A,H34B,H34C),
 C43(H43A,H43B,H43C), C17(H17A,H17B,H17C), C19A(H19D,H19E,H19F), C18A(H18D,H18E,
 H18F), C17A(H17D,H17E,H17F)
;
_olex2_submission_special_instructions 'No special instructions were received'
_oxdiff_exptl_absorpt_empirical_details
;
Empirical correction (ABSPACK) includes:
- Absorption correction using spherical harmonics
- Frame scaling
;

loop_
_space_group_symop_operation_xyz
'x, y, z'
'-x, y+1/2, -z+1/2'
'-x, -y, -z'
'x, -y-1/2, z-1/2'

loop_
_atom_site_label
_atom_site_type_symbol
_atom_site_fract_x
_atom_site_fract_y
_atom_site_fract_z
_atom_site_U_iso_or_equiv
_atom_site_adp_type
_atom_site_occupancy
_atom_site_site_symmetry_order
_atom_site_calc_flag
_atom_site_refinement_flags_posn
_atom_site_refinement_flags_adp
_atom_site_refinement_flags_occupancy
_atom_site_disorder_assembly
_atom_site_disorder_group
Rh1 Rh 0.79691(2) 0.33084(2) 0.19777(2) 0.01572(10) Uani 1 1 d . . . . .
Rh2 Rh 0.88673(2) 0.44151(3) 0.27899(2) 0.02407(12) Uani 1 1 d . . . . .
Cl2 Cl 0.91034(7) 0.37794(10) 0.14938(8) 0.0289(3) Uani 1 1 d . . . . .
Cl1 Cl 0.75154(8) 0.23219(9) 0.08423(8) 0.0329(3) Uani 1 1 d . . . . .
N1 N 0.7181(2) 0.3152(3) 0.2623(2) 0.0167(8) Uani 1 1 d . . . . .
N3 N 0.7215(2) 0.4193(3) 0.1437(2) 0.0181(8) Uani 1 1 d . . . . .
N5 N 0.9379(2) 0.3556(3) 0.3650(3) 0.0241(10) Uani 1 1 d . . . . .
N2 N 0.8402(2) 0.2323(3) 0.2733(3) 0.0206(9) Uani 1 1 d . . . . .
N4 N 0.8428(3) 0.4736(3) 0.3749(3) 0.0259(10) Uani 1 1 d . U . . .
N6 N 0.8237(3) 0.5440(3) 0.2323(3) 0.0340(12) Uani 1 1 d . . . . .
C7 C 0.7254(3) 0.2533(3) 0.3216(3) 0.0194(10) Uani 1 1 d . . . . .
C11 C 0.6546(3) 0.3624(3) 0.2451(3) 0.0203(10) Uani 1 1 d . . . . .
C27 C 0.9197(3) 0.3641(4) 0.4393(3) 0.0244(11) Uani 1 1 d . . . . .
C12 C 0.7966(3) 0.2055(3) 0.3251(3) 0.0207(10) Uani 1 1 d . . . . .
C20 C 0.8643(3) 0.4310(3) 0.4474(3) 0.0252(11) Uani 1 1 d . U . . .
C14 C 0.6587(3) 0.4217(3) 0.1733(3) 0.0197(10) Uani 1 1 d . . . . .
C4 C 0.7317(3) 0.4704(3) 0.0692(3) 0.0227(11) Uani 1 1 d . . . . .
H4A H 0.685035 0.466847 0.027701 0.027 Uiso 1 1 calc R U . . .
H4B H 0.773006 0.445072 0.043302 0.027 Uiso 1 1 calc R U . . .
C1 C 0.9112(3) 0.1872(4) 0.2658(3) 0.0286(12) Uani 1 1 d . . . . .
H1A H 0.928389 0.204967 0.212944 0.034 Uiso 1 1 calc R U . . .
H1B H 0.901320 0.124875 0.262341 0.034 Uiso 1 1 calc R U . . .
C28 C 0.9516(3) 0.3145(4) 0.5162(3) 0.0302(12) Uani 1 1 d . . . . .
H28A H 0.910886 0.284693 0.538229 0.045 Uiso 1 1 calc R U . . .
H28B H 0.976800 0.353880 0.558895 0.045 Uiso 1 1 calc R U . . .
H28C H 0.988145 0.272666 0.501710 0.045 Uiso 1 1 calc R U . . .
C8 C 0.6692(3) 0.2402(4) 0.3697(3) 0.0255(12) Uani 1 1 d . . . . .
H8 H 0.675307 0.198285 0.412892 0.031 Uiso 1 1 calc R U . . .
C22 C 0.7861(4) 0.5235(4) 0.5155(3) 0.0334(13) Uani 1 1 d . U . . .
C25 C 0.7880(4) 0.5822(4) 0.2857(4) 0.0397(16) Uani 1 1 d . . . . .
C13 C 0.8112(3) 0.1321(4) 0.3844(4) 0.0309(13) Uani 1 1 d . . . . .
H13A H 0.768751 0.092120 0.374780 0.046 Uiso 1 1 calc R U . . .
H13B H 0.817038 0.153315 0.442297 0.046 Uiso 1 1 calc R U . . .
H13C H 0.857415 0.102719 0.375285 0.046 Uiso 1 1 calc R U . . .
C2 C 0.9736(3) 0.2046(4) 0.3387(4) 0.0345(14) Uani 1 1 d . . . . .
H2A H 0.956275 0.185923 0.391171 0.041 Uiso 1 1 calc R U . . .
H2B H 1.017733 0.168988 0.331350 0.041 Uiso 1 1 calc R U . . .
C24 C 0.7975(4) 0.5412(4) 0.3695(3) 0.0341(13) Uani 1 1 d . U . . .
C9 C 0.6036(3) 0.2885(4) 0.3545(3) 0.0317(13) Uani 1 1 d . . . . .
C10 C 0.5969(3) 0.3503(4) 0.2910(3) 0.0292(13) Uani 1 1 d . . . . .
H10 H 0.552423 0.383930 0.279466 0.035 Uiso 1 1 calc R U . . .
C21 C 0.8350(3) 0.4555(3) 0.5186(3) 0.0275(11) Uani 1 1 d . U . . .
H21 H 0.848718 0.425146 0.569711 0.033 Uiso 1 1 calc R U . . .
C3 C 0.9990(3) 0.2968(4) 0.3491(3) 0.0329(14) Uani 1 1 d . . . . .
H3A H 1.041100 0.300746 0.396418 0.039 Uiso 1 1 calc R U . . .
H3B H 1.018172 0.315456 0.297591 0.039 Uiso 1 1 calc R U . . .
C5 C 0.7495(3) 0.5638(4) 0.0882(3) 0.0320(13) Uani 1 1 d . . . . .
H5A H 0.707570 0.589216 0.113058 0.038 Uiso 1 1 calc R U . . .
H5B H 0.751843 0.593844 0.034566 0.038 Uiso 1 1 calc R U . . .
C23 C 0.7669(4) 0.5675(4) 0.4388(4) 0.0395(14) Uani 1 1 d . U . . .
H23 H 0.733183 0.614654 0.434849 0.047 Uiso 1 1 calc R U . . .
C15 C 0.5909(3) 0.4744(4) 0.1403(4) 0.0329(13) Uani 1 1 d . . . . .
H15A H 0.588599 0.524311 0.176501 0.049 Uiso 1 1 calc R U . . .
H15B H 0.545339 0.439798 0.139551 0.049 Uiso 1 1 calc R U . . .
H15C H 0.594567 0.493426 0.083124 0.049 Uiso 1 1 calc R U . . .
C6 C 0.8230(4) 0.5801(4) 0.1474(3) 0.0381(15) Uani 1 1 d . . . . .
H6A H 0.865208 0.555028 0.122742 0.046 Uiso 1 1 calc R U . . .
H6B H 0.831575 0.642612 0.152390 0.046 Uiso 1 1 calc R U . . .
C18 C 0.469(2) 0.277(2) 0.359(3) 0.023(8) Uiso 0.25 1 d D U P A 1
H18A H 0.428426 0.275510 0.392784 0.035 Uiso 0.25 1 calc R U P A 1
H18B H 0.473013 0.220525 0.332625 0.035 Uiso 0.25 1 calc R U P A 1
H18C H 0.457775 0.320174 0.314568 0.035 Uiso 0.25 1 calc R U P A 1
N7 N 0.5756(5) 0.5734(5) 0.3390(5) 0.074(2) Uani 1 1 d . . . . .
C29 C 0.7507(4) 0.5533(4) 0.5919(4) 0.0382(15) Uani 1 1 d . . . . .
C16 C 0.5438(18) 0.2986(14) 0.4144(18) 0.019(7) Uiso 0.25 1 d D U P A 1
C31 C 0.7719(5) 0.6474(5) 0.6118(4) 0.058(2) Uani 1 1 d . . . . .
H31A H 0.826863 0.653067 0.622476 0.086 Uiso 1 1 calc R U . . .
H31B H 0.750942 0.665576 0.661552 0.086 Uiso 1 1 calc R U . . .
H31C H 0.751368 0.683378 0.563883 0.086 Uiso 1 1 calc R U . . .
C36 C 0.4367(5) 0.6243(6) 0.3118(5) 0.059(2) Uani 1 1 d . . . . .
H36A H 0.414488 0.608696 0.254395 0.089 Uiso 1 1 calc R U . . .
H36B H 0.435247 0.686590 0.318191 0.089 Uiso 1 1 calc R U . . .
H36C H 0.408084 0.597247 0.351674 0.089 Uiso 1 1 calc R U . . .
C26 C 0.7418(6) 0.6615(4) 0.2722(4) 0.066(3) Uani 1 1 d . . . . .
H26A H 0.748153 0.687270 0.218348 0.099 Uiso 1 1 calc R U . . .
H26B H 0.758306 0.702117 0.317662 0.099 Uiso 1 1 calc R U . . .
H26C H 0.688637 0.647320 0.271816 0.099 Uiso 1 1 calc R U . . .
C32 C 0.7771(6) 0.4978(5) 0.6684(4) 0.068(3) Uani 1 1 d . . . . .
H32A H 0.765020 0.437795 0.654756 0.101 Uiso 1 1 calc R U . . .
H32B H 0.751617 0.515824 0.714996 0.101 Uiso 1 1 calc R U . . .
H32C H 0.831686 0.504064 0.684599 0.101 Uiso 1 1 calc R U . . .
C35 C 0.5144(5) 0.5952(6) 0.3281(5) 0.057(2) Uani 1 1 d . . . . .
C30 C 0.6661(5) 0.5451(7) 0.5711(5) 0.071(3) Uani 1 1 d . . . . .
H30A H 0.647705 0.580612 0.522133 0.106 Uiso 1 1 calc R U . . .
H30B H 0.642992 0.564149 0.619149 0.106 Uiso 1 1 calc R U . . .
H30C H 0.652725 0.485190 0.558551 0.106 Uiso 1 1 calc R U . . .
C19 C 0.537(2) 0.3855(17) 0.456(2) 0.041(9) Uiso 0.25 1 d D U P A 1
H19A H 0.511786 0.425843 0.414038 0.062 Uiso 0.25 1 calc R U P A 1
H19B H 0.587145 0.406940 0.478307 0.062 Uiso 0.25 1 calc R U P A 1
H19C H 0.507085 0.379341 0.501506 0.062 Uiso 0.25 1 calc R U P A 1
S1 S 0.35112(15) 0.40869(18) 0.16961(17) 0.0248(8) Uani 0.560(5) 1 d D . P B 1
O1 O 0.3036(11) 0.4703(18) 0.1190(17) 0.034(6) Uani 0.560(5) 1 d D . P B 1
O2 O 0.4230(13) 0.440(3) 0.2104(15) 0.037(6) Uani 0.560(5) 1 d D . P B 1
F1 F 0.4329(8) 0.2827(11) 0.1262(12) 0.054(4) Uani 0.560(5) 1 d D . P B 1
F3 F 0.4070(4) 0.3804(5) 0.0316(4) 0.0422(19) Uani 0.560(5) 1 d D . P B 1
F2 F 0.3221(5) 0.2908(6) 0.0545(6) 0.042(2) Uani 0.560(5) 1 d D . P B 1
C37 C 0.3801(8) 0.3370(8) 0.0918(9) 0.018(3) Uani 0.560(5) 1 d D . P B 1
O3 O 0.3136(4) 0.3528(5) 0.2204(4) 0.0328(18) Uani 0.560(5) 1 d D . P B 1
O2A O 0.4154(19) 0.454(3) 0.2227(17) 0.040(8) Uani 0.440(5) 1 d D . P B 2
O1A O 0.4150(5) 0.4792(7) 0.0741(6) 0.046(3) Uani 0.440(5) 1 d D . P B 2
S1A S 0.37911(19) 0.4427(2) 0.1382(2) 0.0236(10) Uani 0.440(5) 1 d D . P B 2
O3A O 0.2984(12) 0.454(2) 0.131(2) 0.036(7) Uani 0.440(5) 1 d D . P B 2
F3A F 0.4582(10) 0.3037(14) 0.1357(18) 0.048(5) Uani 0.440(5) 1 d D . P B 2
C37A C 0.3872(13) 0.3300(10) 0.1209(12) 0.037(6) Uani 0.440(5) 1 d D . P B 2
F1A F 0.3524(6) 0.2845(7) 0.1734(8) 0.080(4) Uani 0.440(5) 1 d D . P B 2
F2A F 0.3605(8) 0.3064(12) 0.0436(11) 0.074(5) Uani 0.440(5) 1 d D . P B 2
C33 C 0.8749(7) 0.8386(9) 0.4248(8) 0.057(3) Uani 0.761(10) 1 d . . P C 1
Cl3 Cl 1.0025(2) 0.5242(3) 0.3098(3) 0.0383(9) Uani 0.7 1 d . . P D 1
N8 N 0.8721(6) 0.7966(9) 0.4864(7) 0.084(4) Uani 0.761(10) 1 d . . P C 1
C34 C 0.8763(7) 0.8866(12) 0.3489(9) 0.103(6) Uani 0.761(10) 1 d . . P C 1
H34A H 0.830283 0.920836 0.336408 0.154 Uiso 0.761(10) 1 calc R U P C 1
H34B H 0.879387 0.846995 0.302372 0.154 Uiso 0.761(10) 1 calc R U P C 1
H34C H 0.920298 0.924462 0.356132 0.154 Uiso 0.761(10) 1 calc R U P C 1
Cl6 Cl 0.9802(5) 0.5512(6) 0.3178(7) 0.037(2) Uani 0.3 1 d . . P D 2
C43 C 0.8914(18) 0.791(3) 0.3350(17) 0.062(8) Uani 0.239(10) 1 d D U P C -1
H43A H 0.848222 0.766953 0.297930 0.093 Uiso 0.239(10) 1 calc R U P C -1
H43B H 0.935417 0.754378 0.335009 0.093 Uiso 0.239(10) 1 calc R U P C -1
H43C H 0.902348 0.848454 0.314874 0.093 Uiso 0.239(10) 1 calc R U P C -1
O41 O 0.9193(15) 0.8566(19) 0.4777(15) 0.078(7) Uani 0.239(10) 1 d D U P C -1
C40 C 0.9312(19) 0.943(2) 0.456(2) 0.079(8) Uani 0.239(10) 1 d D U P C -1
H40A H 0.882641 0.970670 0.461494 0.095 Uiso 0.239(10) 1 calc R U P C -1
H40B H 0.932745 0.940107 0.395278 0.095 Uiso 0.239(10) 1 calc R U P C -1
C42 C 0.873(2) 0.798(3) 0.4254(18) 0.068(8) Uani 0.239(10) 1 d D U P C -1
H42A H 0.819396 0.816219 0.422376 0.081 Uiso 0.239(10) 1 calc R U P C -1
H42B H 0.877572 0.740750 0.451676 0.081 Uiso 0.239(10) 1 calc R U P C -1
C39 C 0.990(2) 1.012(3) 0.488(4) 0.086(11) Uani 0.239(10) 1 d D U P C -1
H39A H 0.977967 1.064558 0.455603 0.129 Uiso 0.239(10) 1 calc R U P C -1
H39B H 0.989180 1.022867 0.547342 0.129 Uiso 0.239(10) 1 calc R U P C -1
H39C H 1.040147 0.991778 0.479986 0.129 Uiso 0.239(10) 1 calc R U P C -1
C17 C 0.5620(15) 0.2317(14) 0.4833(15) 0.021(5) Uiso 0.25 1 d D U P A 1
H17A H 0.517129 0.220731 0.509226 0.032 Uiso 0.25 1 calc R U P A 1
H17B H 0.602718 0.252837 0.525903 0.032 Uiso 0.25 1 calc R U P A 1
H17C H 0.578016 0.178580 0.458966 0.032 Uiso 0.25 1 calc R U P A 1
C19A C 0.5328(8) 0.3499(10) 0.4567(8) 0.069(4) Uani 0.75 1 d D U P A 2
H19D H 0.580817 0.360739 0.493026 0.104 Uiso 0.75 1 calc R U P A 2
H19E H 0.492943 0.342522 0.491331 0.104 Uiso 0.75 1 calc R U P A 2
H19F H 0.520440 0.398497 0.418662 0.104 Uiso 0.75 1 calc R U P A 2
C16A C 0.5392(5) 0.2691(8) 0.4057(5) 0.031(2) Uani 0.75 1 d D U P A 2
C18A C 0.4648(6) 0.2519(10) 0.3479(9) 0.039(3) Uani 0.75 1 d D U P A 2
H18D H 0.452256 0.300989 0.310484 0.059 Uiso 0.75 1 calc R U P A 2
H18E H 0.424631 0.243258 0.381854 0.059 Uiso 0.75 1 calc R U P A 2
H18F H 0.469787 0.200561 0.314344 0.059 Uiso 0.75 1 calc R U P A 2
C17A C 0.5549(5) 0.1910(9) 0.4633(7) 0.058(3) Uani 0.75 1 d D U P A 2
H17D H 0.563347 0.140720 0.429634 0.087 Uiso 0.75 1 calc R U P A 2
H17E H 0.511670 0.180756 0.492218 0.087 Uiso 0.75 1 calc R U P A 2
H17F H 0.599880 0.201726 0.504738 0.087 Uiso 0.75 1 calc R U P A 2

loop_
_atom_site_aniso_label
_atom_site_aniso_U_11
_atom_site_aniso_U_22
_atom_site_aniso_U_33
_atom_site_aniso_U_23
_atom_site_aniso_U_13
_atom_site_aniso_U_12
Rh1 0.01279(18) 0.0217(2) 0.01219(18) -0.00096(15) 0.00053(13) -0.00005(14)
Rh2 0.0261(2) 0.0305(2) 0.01345(19) 0.00423(16) -0.00380(15) -0.01314(18)
Cl2 0.0183(6) 0.0501(9) 0.0187(6) 0.0059(6) 0.0042(5) -0.0034(6)
Cl1 0.0430(8) 0.0316(7) 0.0213(6) -0.0087(5) -0.0042(6) -0.0012(6)
N1 0.0116(18) 0.025(2) 0.0131(19) 0.0015(16) -0.0002(15) -0.0023(16)
N3 0.021(2) 0.019(2) 0.0138(19) 0.0009(16) 0.0004(16) -0.0009(16)
N5 0.013(2) 0.040(3) 0.018(2) 0.0040(19) -0.0003(16) -0.0069(18)
N2 0.020(2) 0.025(2) 0.016(2) -0.0036(17) -0.0003(16) 0.0041(17)
N4 0.035(2) 0.022(2) 0.018(2) -0.0009(17) -0.0049(18) -0.0113(19)
N6 0.055(3) 0.025(3) 0.017(2) 0.0043(19) -0.011(2) -0.012(2)
C7 0.014(2) 0.027(3) 0.016(2) 0.001(2) -0.0014(18) -0.0027(19)
C11 0.011(2) 0.031(3) 0.019(2) 0.003(2) 0.0026(19) 0.000(2)
C27 0.020(2) 0.033(3) 0.018(3) 0.005(2) -0.005(2) -0.010(2)
C12 0.018(2) 0.025(3) 0.017(2) -0.001(2) -0.0037(19) -0.002(2)
C20 0.031(3) 0.024(3) 0.017(2) 0.000(2) -0.006(2) -0.007(2)
C14 0.020(2) 0.023(3) 0.016(2) 0.002(2) 0.0017(19) 0.006(2)
C4 0.022(3) 0.032(3) 0.013(2) 0.004(2) 0.0020(19) 0.001(2)
C1 0.025(3) 0.037(3) 0.023(3) -0.002(2) 0.003(2) 0.018(2)
C28 0.031(3) 0.039(3) 0.019(3) 0.006(2) 0.000(2) 0.000(3)
C8 0.021(3) 0.039(3) 0.016(2) 0.009(2) 0.000(2) -0.003(2)
C22 0.052(3) 0.026(3) 0.019(3) -0.003(2) -0.003(2) 0.000(3)
C25 0.077(5) 0.018(3) 0.018(3) 0.000(2) -0.011(3) -0.004(3)
C13 0.032(3) 0.026(3) 0.032(3) 0.008(2) 0.000(2) -0.002(2)
C2 0.025(3) 0.054(4) 0.025(3) 0.005(3) 0.004(2) 0.019(3)
C24 0.060(4) 0.018(3) 0.020(3) 0.000(2) -0.008(2) -0.002(2)
C9 0.020(3) 0.059(4) 0.017(3) 0.005(3) 0.003(2) 0.000(3)
C10 0.015(2) 0.050(4) 0.023(3) 0.006(2) 0.002(2) 0.006(2)
C21 0.038(3) 0.024(3) 0.017(2) 0.000(2) -0.004(2) -0.005(2)
C3 0.010(2) 0.070(4) 0.019(3) 0.010(3) 0.003(2) 0.010(3)
C5 0.043(3) 0.034(3) 0.016(3) 0.009(2) -0.002(2) -0.005(3)
C23 0.066(4) 0.024(3) 0.025(3) -0.003(2) -0.005(3) 0.011(3)
C15 0.022(3) 0.048(4) 0.028(3) 0.012(3) 0.002(2) 0.009(3)
C6 0.061(4) 0.031(3) 0.019(3) 0.009(2) -0.005(3) -0.015(3)
N7 0.084(6) 0.082(6) 0.052(4) -0.006(4) -0.004(4) 0.012(5)
C29 0.062(4) 0.029(3) 0.020(3) -0.005(2) -0.002(3) 0.013(3)
C31 0.096(6) 0.043(4) 0.032(4) -0.015(3) 0.006(4) 0.009(4)
C36 0.071(5) 0.069(5) 0.040(4) -0.001(4) 0.015(4) 0.009(4)
C26 0.139(8) 0.024(3) 0.028(3) 0.002(3) -0.006(4) 0.025(4)
C32 0.128(8) 0.052(5) 0.024(3) 0.004(3) 0.014(4) 0.046(5)
C35 0.074(6) 0.062(5) 0.032(4) 0.004(3) 0.002(4) 0.005(4)
C30 0.079(6) 0.101(7) 0.036(4) -0.017(4) 0.019(4) -0.002(5)
S1 0.0231(13) 0.0272(14) 0.0242(13) 0.0000(11) 0.0041(11) 0.0060(11)
O1 0.054(10) 0.030(8) 0.021(7) 0.008(7) 0.013(5) 0.031(8)
O2 0.023(6) 0.052(16) 0.035(8) -0.009(7) 0.000(6) 0.005(7)
F1 0.076(10) 0.057(9) 0.031(7) 0.007(6) 0.009(8) 0.048(9)
F3 0.040(4) 0.063(5) 0.029(3) 0.016(3) 0.026(3) 0.022(3)
F2 0.061(6) 0.033(4) 0.031(4) -0.013(3) 0.002(5) 0.009(5)
C37 0.019(6) 0.029(6) 0.005(7) 0.002(6) -0.002(6) 0.013(5)
O3 0.038(4) 0.039(4) 0.025(4) 0.001(3) 0.018(3) 0.001(3)
O2A 0.056(16) 0.038(11) 0.025(9) -0.011(8) -0.002(8) 0.008(10)
O1A 0.025(5) 0.066(7) 0.045(6) 0.031(5) -0.005(4) -0.015(5)
S1A 0.0232(17) 0.0236(17) 0.0231(17) 0.0032(13) 0.0005(13) 0.0016(13)
O3A 0.027(8) 0.053(17) 0.028(11) 0.015(9) 0.003(7) 0.007(6)
F3A 0.048(9) 0.052(10) 0.037(7) -0.007(7) -0.014(7) 0.030(7)
C37A 0.034(10) 0.043(11) 0.028(14) 0.015(9) -0.011(10) -0.002(8)
F1A 0.056(7) 0.057(7) 0.120(10) 0.045(7) -0.004(7) -0.013(5)
F2A 0.060(10) 0.082(12) 0.068(10) -0.032(9) -0.028(8) 0.028(9)
C33 0.039(6) 0.079(8) 0.051(7) 0.011(6) 0.001(5) 0.031(6)
Cl3 0.036(2) 0.049(2) 0.0266(13) 0.0070(15) -0.0043(15) -0.0297(15)
N8 0.075(7) 0.123(10) 0.056(6) 0.035(6) 0.015(5) 0.049(7)
C34 0.054(7) 0.158(16) 0.097(11) 0.063(11) 0.016(7) 0.035(9)
Cl6 0.027(4) 0.046(5) 0.036(4) 0.006(4) -0.003(3) -0.014(3)
C43 0.038(13) 0.11(2) 0.038(11) 0.022(11) 0.007(9) 0.029(14)
O41 0.067(12) 0.127(16) 0.039(10) 0.018(10) 0.004(9) 0.050(11)
C40 0.062(14) 0.123(16) 0.057(15) 0.013(10) 0.023(12) 0.053(11)
C42 0.049(12) 0.119(17) 0.035(11) 0.023(11) 0.005(9) 0.058(12)
C39 0.06(2) 0.123(19) 0.08(3) 0.004(18) 0.024(15) 0.055(16)
C19A 0.064(7) 0.101(9) 0.056(7) -0.026(8) 0.050(6) -0.021(8)
C16A 0.013(4) 0.065(7) 0.018(4) 0.011(4) 0.006(3) -0.002(5)
C18A 0.019(4) 0.065(10) 0.035(6) 0.010(6) 0.006(3) -0.006(5)
C17A 0.019(4) 0.107(8) 0.053(6) 0.048(6) 0.018(4) 0.005(5)

loop_
_atom_type_symbol
_atom_type_description
_atom_type_scat_dispersion_real
_atom_type_scat_dispersion_imag
_atom_type_scat_source
C C 0.0033 0.0016 'International Tables Vol C Tables 4.2.6.8 and 6.1.1.4'
H H 0.0000 0.0000 'International Tables Vol C Tables 4.2.6.8 and 6.1.1.4'
Cl Cl 0.1484 0.1585 'International Tables Vol C Tables 4.2.6.8 and 6.1.1.4'
F F 0.0171 0.0103 'International Tables Vol C Tables 4.2.6.8 and 6.1.1.4'
N N 0.0061 0.0033 'International Tables Vol C Tables 4.2.6.8 and 6.1.1.4'
O O 0.0106 0.0060 'International Tables Vol C Tables 4.2.6.8 and 6.1.1.4'
Rh Rh -1.1178 0.9187 'International Tables Vol C Tables 4.2.6.8 and 6.1.1.4'
S S 0.1246 0.1234 'International Tables Vol C Tables 4.2.6.8 and 6.1.1.4'

loop_
_geom_angle_atom_site_label_1
_geom_angle_atom_site_label_2
_geom_angle_atom_site_label_3
_geom_angle
_geom_angle_site_symmetry_1
_geom_angle_site_symmetry_3
_geom_angle_publ_flag
Cl2 Rh1 Rh2 57.66(4) . . ?
Cl2 Rh1 Cl1 98.73(5) . . ?
Cl1 Rh1 Rh2 156.39(4) . . ?
N1 Rh1 Rh2 105.59(12) . . ?
N1 Rh1 Cl2 163.24(13) . . ?
N1 Rh1 Cl1 98.02(13) . . ?
N1 Rh1 N3 79.58(17) . . ?
N1 Rh1 N2 79.82(17) . . ?
N3 Rh1 Rh2 94.87(12) . . ?
N3 Rh1 Cl2 101.19(12) . . ?
N3 Rh1 Cl1 89.11(12) . . ?
N3 Rh1 N2 159.25(16) . . ?
N2 Rh1 Rh2 93.00(12) . . ?
N2 Rh1 Cl2 99.24(12) . . ?
N2 Rh1 Cl1 91.33(12) . . ?
Cl2 Rh2 Rh1 57.56(3) . . ?
Cl2 Rh2 Cl3 97.86(10) . . ?
Cl2 Rh2 Cl6 108.0(2) . . ?
N5 Rh2 Rh1 94.82(13) . . ?
N5 Rh2 Cl2 101.33(13) . . ?
N5 Rh2 Cl3 85.97(15) . . ?
N5 Rh2 Cl6 94.0(3) . . ?
N4 Rh2 Rh1 106.43(13) . . ?
N4 Rh2 Cl2 163.96(13) . . ?
N4 Rh2 N5 79.73(19) . . ?
N4 Rh2 N6 79.4(2) . . ?
N4 Rh2 Cl3 98.18(16) . . ?
N4 Rh2 Cl6 87.8(3) . . ?
N6 Rh2 Rh1 94.06(13) . . ?
N6 Rh2 Cl2 99.56(14) . . ?
N6 Rh2 N5 158.94(19) . . ?
N6 Rh2 Cl3 93.87(17) . . ?
N6 Rh2 Cl6 82.1(3) . . ?
Cl3 Rh2 Rh1 155.14(10) . . ?
Cl6 Rh2 Rh1 164.4(3) . . ?
Rh1 Cl2 Rh2 64.78(3) . . ?
C7 N1 Rh1 118.7(3) . . ?
C11 N1 Rh1 119.7(3) . . ?
C11 N1 C7 121.5(4) . . ?
C14 N3 Rh1 115.0(3) . . ?
C14 N3 C4 120.6(4) . . ?
C4 N3 Rh1 124.0(3) . . ?
C27 N5 Rh2 114.1(4) . . ?
C27 N5 C3 121.5(5) . . ?
C3 N5 Rh2 123.8(3) . . ?
C12 N2 Rh1 114.5(3) . . ?
C12 N2 C1 120.8(5) . . ?
C1 N2 Rh1 124.4(3) . . ?
C20 N4 Rh2 118.3(4) . . ?
C24 N4 Rh2 118.8(4) . . ?
C24 N4 C20 122.7(5) . . ?
C25 N6 Rh2 114.9(4) . . ?
C25 N6 C6 120.3(5) . . ?
C6 N6 Rh2 124.5(4) . . ?
N1 C7 C12 112.3(4) . . ?
N1 C7 C8 120.3(5) . . ?
C8 C7 C12 127.5(5) . . ?
N1 C11 C14 110.9(4) . . ?
N1 C11 C10 119.8(5) . . ?
C10 C11 C14 129.2(5) . . ?
N5 C27 C20 115.3(5) . . ?
N5 C27 C28 126.3(5) . . ?
C20 C27 C28 118.4(5) . . ?
N2 C12 C7 114.7(4) . . ?
N2 C12 C13 126.6(5) . . ?
C7 C12 C13 118.7(5) . . ?
N4 C20 C27 112.6(5) . . ?
N4 C20 C21 119.1(5) . . ?
C21 C20 C27 128.3(5) . . ?
N3 C14 C11 114.7(4) . . ?
N3 C14 C15 126.3(5) . . ?
C11 C14 C15 118.9(4) . . ?
N3 C4 H4A 108.8 . . ?
N3 C4 H4B 108.8 . . ?
N3 C4 C5 114.0(4) . . ?
H4A C4 H4B 107.6 . . ?
C5 C4 H4A 108.8 . . ?
C5 C4 H4B 108.8 . . ?
N2 C1 H1A 108.9 . . ?
N2 C1 H1B 108.9 . . ?
N2 C1 C2 113.2(4) . . ?
H1A C1 H1B 107.7 . . ?
C2 C1 H1A 108.9 . . ?
C2 C1 H1B 108.9 . . ?
C27 C28 H28A 109.5 . . ?
C27 C28 H28B 109.5 . . ?
C27 C28 H28C 109.5 . . ?
H28A C28 H28B 109.5 . . ?
H28A C28 H28C 109.5 . . ?
H28B C28 H28C 109.5 . . ?
C7 C8 H8 120.2 . . ?
C7 C8 C9 119.6(5) . . ?
C9 C8 H8 120.2 . . ?
C21 C22 C23 118.5(5) . . ?
C21 C22 C29 123.0(5) . . ?
C23 C22 C29 118.5(5) . . ?
N6 C25 C24 114.1(5) . . ?
N6 C25 C26 127.5(6) . . ?
C24 C25 C26 118.4(6) . . ?
C12 C13 H13A 109.5 . . ?
C12 C13 H13B 109.5 . . ?
C12 C13 H13C 109.5 . . ?
H13A C13 H13B 109.5 . . ?
H13A C13 H13C 109.5 . . ?
H13B C13 H13C 109.5 . . ?
C1 C2 H2A 108.4 . . ?
C1 C2 H2B 108.4 . . ?
H2A C2 H2B 107.5 . . ?
C3 C2 C1 115.5(5) . . ?
C3 C2 H2A 108.4 . . ?
C3 C2 H2B 108.4 . . ?
N4 C24 C25 112.8(5) . . ?
N4 C24 C23 119.9(5) . . ?
C23 C24 C25 127.3(6) . . ?
C8 C9 C10 118.7(5) . . ?
C8 C9 C16 126.3(10) . . ?
C8 C9 C16A 118.8(6) . . ?
C10 C9 C16 113.2(10) . . ?
C10 C9 C16A 122.5(6) . . ?
C11 C10 C9 120.0(5) . . ?
C11 C10 H10 120.0 . . ?
C9 C10 H10 120.0 . . ?
C20 C21 H21 119.8 . . ?
C22 C21 C20 120.3(5) . . ?
C22 C21 H21 119.8 . . ?
N5 C3 C2 112.9(4) . . ?
N5 C3 H3A 109.0 . . ?
N5 C3 H3B 109.0 . . ?
C2 C3 H3A 109.0 . . ?
C2 C3 H3B 109.0 . . ?
H3A C3 H3B 107.8 . . ?
C4 C5 H5A 108.5 . . ?
C4 C5 H5B 108.5 . . ?
C4 C5 C6 115.0(5) . . ?
H5A C5 H5B 107.5 . . ?
C6 C5 H5A 108.5 . . ?
C6 C5 H5B 108.5 . . ?
C22 C23 H23 120.3 . . ?
C24 C23 C22 119.4(6) . . ?
C24 C23 H23 120.3 . . ?
C14 C15 H15A 109.5 . . ?
C14 C15 H15B 109.5 . . ?
C14 C15 H15C 109.5 . . ?
H15A C15 H15B 109.5 . . ?
H15A C15 H15C 109.5 . . ?
H15B C15 H15C 109.5 . . ?
N6 C6 C5 113.4(5) . . ?
N6 C6 H6A 108.9 . . ?
N6 C6 H6B 108.9 . . ?
C5 C6 H6A 108.9 . . ?
C5 C6 H6B 108.9 . . ?
H6A C6 H6B 107.7 . . ?
H18A C18 H18B 109.5 . . ?
H18A C18 H18C 109.5 . . ?
H18B C18 H18C 109.5 . . ?
C16 C18 H18A 109.5 . . ?
C16 C18 H18B 109.5 . . ?
C16 C18 H18C 109.5 . . ?
C31 C29 C22 109.6(6) . . ?
C32 C29 C22 111.0(5) . . ?
C32 C29 C31 109.8(6) . . ?
C30 C29 C22 108.8(5) . . ?
C30 C29 C31 109.6(6) . . ?
C30 C29 C32 108.0(7) . . ?
C18 C16 C9 104(2) . . ?
C19 C16 C9 118(2) . . ?
C19 C16 C18 109(2) . . ?
C17 C16 C9 107(2) . . ?
C17 C16 C18 110(3) . . ?
C17 C16 C19 108(2) . . ?
C29 C31 H31A 109.5 . . ?
C29 C31 H31B 109.5 . . ?
C29 C31 H31C 109.5 . . ?
H31A C31 H31B 109.5 . . ?
H31A C31 H31C 109.5 . . ?
H31B C31 H31C 109.5 . . ?
H36A C36 H36B 109.5 . . ?
H36A C36 H36C 109.5 . . ?
H36B C36 H36C 109.5 . . ?
C35 C36 H36A 109.5 . . ?
C35 C36 H36B 109.5 . . ?
C35 C36 H36C 109.5 . . ?
C25 C26 H26A 109.5 . . ?
C25 C26 H26B 109.5 . . ?
C25 C26 H26C 109.5 . . ?
H26A C26 H26B 109.5 . . ?
H26A C26 H26C 109.5 . . ?
H26B C26 H26C 109.5 . . ?
C29 C32 H32A 109.5 . . ?
C29 C32 H32B 109.5 . . ?
C29 C32 H32C 109.5 . . ?
H32A C32 H32B 109.5 . . ?
H32A C32 H32C 109.5 . . ?
H32B C32 H32C 109.5 . . ?
N7 C35 C36 178.3(9) . . ?
C29 C30 H30A 109.5 . . ?
C29 C30 H30B 109.5 . . ?
C29 C30 H30C 109.5 . . ?
H30A C30 H30B 109.5 . . ?
H30A C30 H30C 109.5 . . ?
H30B C30 H30C 109.5 . . ?
C16 C19 H19A 109.5 . . ?
C16 C19 H19B 109.5 . . ?
C16 C19 H19C 109.5 . . ?
H19A C19 H19B 109.5 . . ?
H19A C19 H19C 109.5 . . ?
H19B C19 H19C 109.5 . . ?
O1 S1 C37 103.2(11) . . ?
O2 S1 O1 116(2) . . ?
O2 S1 C37 101.2(13) . . ?
O3 S1 O1 115.9(12) . . ?
O3 S1 O2 114.5(14) . . ?
O3 S1 C37 103.2(6) . . ?
F1 C37 S1 111.6(12) . . ?
F1 C37 F3 108.3(13) . . ?
F1 C37 F2 107.5(12) . . ?
F3 C37 S1 111.3(8) . . ?
F2 C37 S1 111.0(10) . . ?
F2 C37 F3 107.1(11) . . ?
O2A S1A O3A 111(2) . . ?
O2A S1A C37A 103(2) . . ?
O1A S1A O2A 117.0(19) . . ?
O1A S1A O3A 117.1(15) . . ?
O1A S1A C37A 103.0(9) . . ?
O3A S1A C37A 102.4(18) . . ?
F3A C37A S1A 112.1(18) . . ?
F3A C37A F1A 104.6(18) . . ?
F1A C37A S1A 111.6(13) . . ?
F2A C37A S1A 113.4(14) . . ?
F2A C37A F3A 106.4(18) . . ?
F2A C37A F1A 108.2(19) . . ?
N8 C33 C34 177.7(18) . . ?
N8 C33 C43 120.3(18) . . ?
N8 C33 C40 109.2(15) . . ?
C34 C33 C43 58.0(15) . . ?
C34 C33 C40 73.1(14) . . ?
C43 C33 C40 115.9(19) . . ?
O41 C33 N8 67.6(16) . . ?
O41 C33 C34 115(2) . . ?
O41 C33 C43 124.6(19) . . ?
O41 C33 C40 45.8(16) . . ?
C42 C33 N8 55(3) . . ?
C42 C33 C34 123(4) . . ?
C42 C33 C43 66(3) . . ?
C42 C33 O41 106(3) . . ?
C42 C33 C40 150(4) . . ?
C33 N8 O41 53.0(13) . . ?
C42 N8 C33 32(2) . . ?
C42 N8 O41 77(2) . . ?
C33 C34 H34A 109.5 . . ?
C33 C34 H34B 109.5 . . ?
C33 C34 H34C 109.5 . . ?
C33 C34 C43 69.3(14) . . ?
C33 C34 C42 16.7(11) . . ?
H34A C34 H34B 109.5 . . ?
H34A C34 H34C 109.5 . . ?
H34B C34 H34C 109.5 . . ?
C43 C34 H34A 131.5 . . ?
C43 C34 H34B 41.0 . . ?
C43 C34 H34C 116.5 . . ?
C43 C34 C42 53.3(11) . . ?
C42 C34 H34A 115.2 . . ?
C42 C34 H34B 92.9 . . ?
C42 C34 H34C 118.8 . . ?
C33 C43 H43A 117.7 . . ?
C33 C43 H43B 120.3 . . ?
C33 C43 H43C 87.5 . . ?
C34 C43 C33 52.7(13) . . ?
C34 C43 H43A 109.0 . . ?
C34 C43 H43B 137.1 . . ?
C34 C43 H43C 38.2 . . ?
C34 C43 C42 74(2) . . ?
H43A C43 H43B 109.5 . . ?
H43A C43 H43C 109.5 . . ?
H43B C43 H43C 109.5 . . ?
C42 C43 C33 22.0(16) . . ?
C42 C43 H43A 109.5 . . ?
C42 C43 H43B 109.5 . . ?
C42 C43 H43C 109.5 . . ?
C33 O41 N8 59.4(17) . . ?
C33 O41 C40 100(3) . . ?
C33 O41 C42 25.3(19) . . ?
N8 O41 C40 148(3) . . ?
N8 O41 C42 42.2(15) . . ?
C40 O41 C42 124(3) . . ?
C33 C40 H40A 87.8 . . ?
C33 C40 H40B 78.4 . . ?
O41 C40 C33 34.3(13) . . ?
O41 C40 H40A 103.4 . . ?
O41 C40 H40B 103.4 . . ?
O41 C40 C39 135(3) . . ?
H40A C40 H40B 105.2 . . ?
C39 C40 C33 168(3) . . ?
C39 C40 H40A 103.4 . . ?
C39 C40 H40B 103.4 . . ?
C33 C42 N8 93(4) . . ?
C33 C42 C34 41(3) . . ?
C33 C42 C43 92(4) . . ?
C33 C42 O41 48(3) . . ?
C33 C42 H42A 77.2 . . ?
C33 C42 H42B 155.3 . . ?
N8 C42 C34 133(3) . . ?
N8 C42 C43 167(4) . . ?
N8 C42 O41 61(2) . . ?
N8 C42 H42A 84.3 . . ?
N8 C42 H42B 64.3 . . ?
C34 C42 H42A 83.6 . . ?
C34 C42 H42B 161.1 . . ?
C43 C42 C34 53(2) . . ?
C43 C42 H42A 108.8 . . ?
C43 C42 H42B 108.8 . . ?
O41 C42 C34 81(2) . . ?
O41 C42 C43 114(3) . . ?
O41 C42 H42A 108.8 . . ?
O41 C42 H42B 108.8 . . ?
H42A C42 H42B 107.7 . . ?
C40 C39 H39A 109.5 . . ?
C40 C39 H39B 109.5 . . ?
C40 C39 H39C 109.5 . . ?
H39A C39 H39B 109.5 . . ?
H39A C39 H39C 109.5 . . ?
H39B C39 H39C 109.5 . . ?
C16 C17 H17A 109.5 . . ?
C16 C17 H17B 109.5 . . ?
C16 C17 H17C 109.5 . . ?
H17A C17 H17B 109.5 . . ?
H17A C17 H17C 109.5 . . ?
H17B C17 H17C 109.5 . . ?
H19D C19A H19E 109.5 . . ?
H19D C19A H19F 109.5 . . ?
H19E C19A H19F 109.5 . . ?
C16A C19A H19D 109.5 . . ?
C16A C19A H19E 109.5 . . ?
C16A C19A H19F 109.5 . . ?
C19A C16A C9 104.5(8) . . ?
C19A C16A C18A 110.0(10) . . ?
C19A C16A C17A 110.8(9) . . ?
C18A C16A C9 111.3(8) . . ?
C18A C16A C17A 106.9(10) . . ?
C17A C16A C9 113.3(7) . . ?
C16A C18A H18D 109.5 . . ?
C16A C18A H18E 109.5 . . ?
C16A C18A H18F 109.5 . . ?
H18D C18A H18E 109.5 . . ?
H18D C18A H18F 109.5 . . ?
H18E C18A H18F 109.5 . . ?
C16A C17A H17D 109.5 . . ?
C16A C17A H17E 109.5 . . ?
C16A C17A H17F 109.5 . . ?
H17D C17A H17E 109.5 . . ?
H17D C17A H17F 109.5 . . ?
H17E C17A H17F 109.5 . . ?

loop_
_geom_bond_atom_site_label_1
_geom_bond_atom_site_label_2
_geom_bond_distance
_geom_bond_site_symmetry_2
_geom_bond_publ_flag
Rh1 Rh2 2.5804(5) . ?
Rh1 Cl2 2.4073(13) . ?
Rh1 Cl1 2.4357(13) . ?
Rh1 N1 1.897(4) . ?
Rh1 N3 2.036(4) . ?
Rh1 N2 2.041(4) . ?
Rh2 Cl2 2.4100(14) . ?
Rh2 N5 2.044(4) . ?
Rh2 N4 1.908(5) . ?
Rh2 N6 2.037(5) . ?
Rh2 Cl3 2.434(4) . ?
Rh2 Cl6 2.413(11) . ?
N1 C7 1.352(6) . ?
N1 C11 1.351(6) . ?
N3 C14 1.293(6) . ?
N3 C4 1.476(6) . ?
N5 C27 1.297(7) . ?
N5 C3 1.485(7) . ?
N2 C12 1.299(7) . ?
N2 C1 1.479(6) . ?
N4 C20 1.348(7) . ?
N4 C24 1.329(8) . ?
N6 C25 1.296(8) . ?
N6 C6 1.479(7) . ?
C7 C12 1.474(7) . ?
C7 C8 1.381(7) . ?
C11 C14 1.494(7) . ?
C11 C10 1.377(7) . ?
C27 C20 1.463(8) . ?
C27 C28 1.498(7) . ?
C12 C13 1.491(7) . ?
C20 C21 1.390(8) . ?
C14 C15 1.497(7) . ?
C4 H4A 0.9900 . ?
C4 H4B 0.9900 . ?
C4 C5 1.515(8) . ?
C1 H1A 0.9900 . ?
C1 H1B 0.9900 . ?
C1 C2 1.519(8) . ?
C28 H28A 0.9800 . ?
C28 H28B 0.9800 . ?
C28 H28C 0.9800 . ?
C8 H8 0.9500 . ?
C8 C9 1.390(8) . ?
C22 C21 1.373(8) . ?
C22 C23 1.411(8) . ?
C22 C29 1.543(8) . ?
C25 C24 1.481(8) . ?
C25 C26 1.489(9) . ?
C13 H13A 0.9800 . ?
C13 H13B 0.9800 . ?
C13 H13C 0.9800 . ?
C2 H2A 0.9900 . ?
C2 H2B 0.9900 . ?
C2 C3 1.513(9) . ?
C24 C23 1.382(9) . ?
C9 C10 1.399(8) . ?
C9 C16 1.56(3) . ?
C9 C16A 1.552(10) . ?
C10 H10 0.9500 . ?
C21 H21 0.9500 . ?
C3 H3A 0.9900 . ?
C3 H3B 0.9900 . ?
C5 H5A 0.9900 . ?
C5 H5B 0.9900 . ?
C5 C6 1.528(8) . ?
C23 H23 0.9500 . ?
C15 H15A 0.9800 . ?
C15 H15B 0.9800 . ?
C15 H15C 0.9800 . ?
C6 H6A 0.9900 . ?
C6 H6B 0.9900 . ?
C18 H18A 0.9800 . ?
C18 H18B 0.9800 . ?
C18 H18C 0.9800 . ?
C18 C16 1.537(19) . ?
N7 C35 1.139(11) . ?
C29 C31 1.540(9) . ?
C29 C32 1.522(9) . ?
C29 C30 1.510(11) . ?
C16 C19 1.527(18) . ?
C16 C17 1.523(18) . ?
C31 H31A 0.9800 . ?
C31 H31B 0.9800 . ?
C31 H31C 0.9800 . ?
C36 H36A 0.9800 . ?
C36 H36B 0.9800 . ?
C36 H36C 0.9800 . ?
C36 C35 1.453(12) . ?
C26 H26A 0.9800 . ?
C26 H26B 0.9800 . ?
C26 H26C 0.9800 . ?
C32 H32A 0.9800 . ?
C32 H32B 0.9800 . ?
C32 H32C 0.9800 . ?
C30 H30A 0.9800 . ?
C30 H30B 0.9800 . ?
C30 H30C 0.9800 . ?
C19 H19A 0.9800 . ?
C19 H19B 0.9800 . ?
C19 H19C 0.9800 . ?
S1 O1 1.451(18) . ?
S1 O2 1.443(18) . ?
S1 C37 1.818(11) . ?
S1 O3 1.435(7) . ?
F1 C37 1.329(14) . ?
F3 C37 1.334(17) . ?
F2 C37 1.333(15) . ?
O2A S1A 1.43(2) . ?
O1A S1A 1.419(10) . ?
S1A O3A 1.448(19) . ?
S1A C37A 1.793(16) . ?
F3A C37A 1.327(18) . ?
C37A F1A 1.33(2) . ?
C37A F2A 1.317(16) . ?
C33 N8 1.197(15) . ?
C33 C34 1.439(17) . ?
C33 C43 1.69(4) . ?
C33 O41 1.11(3) . ?
C33 C40 1.94(4) . ?
C33 C42 0.63(4) . ?
N8 O41 1.29(3) . ?
N8 C42 0.98(3) . ?
C34 H34A 0.9800 . ?
C34 H34B 0.9800 . ?
C34 H34C 0.9800 . ?
C34 C43 1.53(4) . ?
C34 C42 1.86(4) . ?
C43 H43A 0.9800 . ?
C43 H43B 0.9800 . ?
C43 H43C 0.9800 . ?
C43 C42 1.550(19) . ?
O41 C40 1.414(19) . ?
O41 C42 1.43(2) . ?
C40 H40A 0.9900 . ?
C40 H40B 0.9900 . ?
C40 C39 1.54(2) . ?
C42 H42A 0.9900 . ?
C42 H42B 0.9900 . ?
C39 H39A 0.9800 . ?
C39 H39B 0.9800 . ?
C39 H39C 0.9800 . ?
C17 H17A 0.9800 . ?
C17 H17B 0.9800 . ?
C17 H17C 0.9800 . ?
C19A H19D 0.9800 . ?
C19A H19E 0.9800 . ?
C19A H19F 0.9800 . ?
C19A C16A 1.522(13) . ?
C16A C18A 1.531(11) . ?
C16A C17A 1.533(12) . ?
C18A H18D 0.9800 . ?
C18A H18E 0.9800 . ?
C18A H18F 0.9800 . ?
C17A H17D 0.9800 . ?
C17A H17E 0.9800 . ?
C17A H17F 0.9800 . ?

loop_
_geom_torsion_atom_site_label_1
_geom_torsion_atom_site_label_2
_geom_torsion_atom_site_label_3
_geom_torsion_atom_site_label_4
_geom_torsion
_geom_torsion_site_symmetry_1
_geom_torsion_site_symmetry_2
_geom_torsion_site_symmetry_3
_geom_torsion_site_symmetry_4
_geom_torsion_publ_flag
Rh1 N1 C7 C12 -0.8(5) . . . . ?
Rh1 N1 C7 C8 -180.0(4) . . . . ?
Rh1 N1 C11 C14 0.3(6) . . . . ?
Rh1 N1 C11 C10 179.0(4) . . . . ?
Rh1 N3 C14 C11 3.3(6) . . . . ?
Rh1 N3 C14 C15 -174.0(4) . . . . ?
Rh1 N3 C4 C5 -108.0(5) . . . . ?
Rh1 N2 C12 C7 -2.1(6) . . . . ?
Rh1 N2 C12 C13 176.7(4) . . . . ?
Rh1 N2 C1 C2 111.0(5) . . . . ?
Rh2 Rh1 N1 C7 -90.5(4) . . . . ?
Rh2 Rh1 N1 C11 93.2(4) . . . . ?
Rh2 N5 C27 C20 2.1(6) . . . . ?
Rh2 N5 C27 C28 -175.7(4) . . . . ?
Rh2 N5 C3 C2 -108.1(5) . . . . ?
Rh2 N4 C20 C27 -0.6(6) . . . . ?
Rh2 N4 C20 C21 177.7(4) . . . . ?
Rh2 N4 C24 C25 0.2(7) . . . . ?
Rh2 N4 C24 C23 -177.9(5) . . . . ?
Rh2 N6 C25 C24 -2.6(7) . . . . ?
Rh2 N6 C25 C26 175.7(6) . . . . ?
Rh2 N6 C6 C5 109.5(6) . . . . ?
Cl2 Rh1 N1 C7 -88.5(6) . . . . ?
Cl2 Rh1 N1 C11 95.3(5) . . . . ?
Cl1 Rh1 N1 C7 89.7(4) . . . . ?
Cl1 Rh1 N1 C11 -86.6(4) . . . . ?
N1 C7 C12 N2 1.9(6) . . . . ?
N1 C7 C12 C13 -177.0(4) . . . . ?
N1 C7 C8 C9 2.7(8) . . . . ?
N1 C11 C14 N3 -2.4(6) . . . . ?
N1 C11 C14 C15 175.1(5) . . . . ?
N1 C11 C10 C9 -0.8(8) . . . . ?
N3 Rh1 N1 C7 177.3(4) . . . . ?
N3 Rh1 N1 C11 1.0(4) . . . . ?
N3 C4 C5 C6 62.2(6) . . . . ?
N5 C27 C20 N4 -1.1(7) . . . . ?
N5 C27 C20 C21 -179.1(5) . . . . ?
N2 Rh1 N1 C7 -0.2(4) . . . . ?
N2 Rh1 N1 C11 -176.5(4) . . . . ?
N2 C1 C2 C3 -62.4(6) . . . . ?
N4 C20 C21 C22 -1.6(8) . . . . ?
N4 C24 C23 C22 2.0(10) . . . . ?
N6 C25 C24 N4 1.6(8) . . . . ?
N6 C25 C24 C23 179.6(6) . . . . ?
C7 N1 C11 C14 -175.8(4) . . . . ?
C7 N1 C11 C10 2.8(8) . . . . ?
C7 C8 C9 C10 -0.8(9) . . . . ?
C7 C8 C9 C16 -164.1(12) . . . . ?
C7 C8 C9 C16A 176.5(6) . . . . ?
C11 N1 C7 C12 175.4(4) . . . . ?
C11 N1 C7 C8 -3.8(7) . . . . ?
C27 N5 C3 C2 81.3(6) . . . . ?
C27 C20 C21 C22 176.4(5) . . . . ?
C12 N2 C1 C2 -75.7(7) . . . . ?
C12 C7 C8 C9 -176.3(5) . . . . ?
C20 N4 C24 C25 174.3(5) . . . . ?
C20 N4 C24 C23 -3.9(9) . . . . ?
C14 N3 C4 C5 79.8(6) . . . . ?
C14 C11 C10 C9 177.6(5) . . . . ?
C4 N3 C14 C11 176.1(4) . . . . ?
C4 N3 C14 C15 -1.1(8) . . . . ?
C4 C5 C6 N6 -62.9(7) . . . . ?
C1 N2 C12 C7 -176.0(4) . . . . ?
C1 N2 C12 C13 2.7(8) . . . . ?
C1 C2 C3 N5 61.2(6) . . . . ?
C28 C27 C20 N4 176.9(5) . . . . ?
C28 C27 C20 C21 -1.2(8) . . . . ?
C8 C7 C12 N2 -179.0(5) . . . . ?
C8 C7 C12 C13 2.1(8) . . . . ?
C8 C9 C10 C11 -0.2(9) . . . . ?
C8 C9 C16 C18 -128.1(18) . . . . ?
C8 C9 C16 C19 111(2) . . . . ?
C8 C9 C16 C17 -12(2) . . . . ?
C8 C9 C16A C19A 115.7(9) . . . . ?
C8 C9 C16A C18A -125.5(9) . . . . ?
C8 C9 C16A C17A -5.0(11) . . . . ?
C25 N6 C6 C5 -77.1(7) . . . . ?
C25 C24 C23 C22 -175.9(6) . . . . ?
C24 N4 C20 C27 -174.6(5) . . . . ?
C24 N4 C20 C21 3.7(8) . . . . ?
C10 C11 C14 N3 179.1(5) . . . . ?
C10 C11 C14 C15 -3.4(9) . . . . ?
C10 C9 C16 C18 68(2) . . . . ?
C10 C9 C16 C19 -53(2) . . . . ?
C10 C9 C16 C17 -175.8(13) . . . . ?
C10 C9 C16A C19A -67.2(10) . . . . ?
C10 C9 C16A C18A 51.6(12) . . . . ?
C10 C9 C16A C17A 172.1(8) . . . . ?
C21 C22 C23 C24 -0.1(10) . . . . ?
C21 C22 C29 C31 121.4(7) . . . . ?
C21 C22 C29 C32 -0.1(9) . . . . ?
C21 C22 C29 C30 -118.8(7) . . . . ?
C3 N5 C27 C20 173.5(5) . . . . ?
C3 N5 C27 C28 -4.3(8) . . . . ?
C23 C22 C21 C20 -0.1(9) . . . . ?
C23 C22 C29 C31 -59.3(8) . . . . ?
C23 C22 C29 C32 179.2(7) . . . . ?
C23 C22 C29 C30 60.6(8) . . . . ?
C6 N6 C25 C24 -176.6(5) . . . . ?
C6 N6 C25 C26 1.7(11) . . . . ?
C29 C22 C21 C20 179.2(6) . . . . ?
C29 C22 C23 C24 -179.4(6) . . . . ?
C16 C9 C10 C11 165.3(11) . . . . ?
C26 C25 C24 N4 -176.8(6) . . . . ?
C26 C25 C24 C23 1.2(11) . . . . ?
O1 S1 C37 F1 171.2(17) . . . . ?
O1 S1 C37 F3 50.1(15) . . . . ?
O1 S1 C37 F2 -69.0(16) . . . . ?
O2 S1 C37 F1 51(2) . . . . ?
O2 S1 C37 F3 -70.1(18) . . . . ?
O2 S1 C37 F2 170.8(18) . . . . ?
O3 S1 C37 F1 -67.7(14) . . . . ?
O3 S1 C37 F3 171.2(8) . . . . ?
O3 S1 C37 F2 52.1(10) . . . . ?
O2A S1A C37A F3A -56(3) . . . . ?
O2A S1A C37A F1A 61(2) . . . . ?
O2A S1A C37A F2A -176(2) . . . . ?
O1A S1A C37A F3A 66.4(19) . . . . ?
O1A S1A C37A F1A -176.6(13) . . . . ?
O1A S1A C37A F2A -54.1(19) . . . . ?
O3A S1A C37A F3A -172(2) . . . . ?
O3A S1A C37A F1A -55(2) . . . . ?
O3A S1A C37A F2A 68(2) . . . . ?
C33 N8 O41 C40 55(5) . . . . ?
C33 N8 O41 C42 -24(3) . . . . ?
C33 N8 C42 C34 -1.3(13) . . . . ?
C33 N8 C42 C43 110(20) . . . . ?
C33 N8 C42 O41 38(4) . . . . ?
C33 C34 C43 C42 5.3(18) . . . . ?
C33 C34 C42 N8 2(2) . . . . ?
C33 C34 C42 C43 -163(6) . . . . ?
C33 C34 C42 O41 -32(4) . . . . ?
C33 C43 C42 N8 -110(20) . . . . ?
C33 C43 C42 C34 11(4) . . . . ?
C33 C43 C42 O41 -44(3) . . . . ?
C33 O41 C40 C39 -170(5) . . . . ?
C33 O41 C42 N8 -124(5) . . . . ?
C33 O41 C42 C34 28(3) . . . . ?
C33 O41 C42 C43 69(4) . . . . ?
N8 C33 C43 C34 178.1(17) . . . . ?
N8 C33 C43 C42 12(4) . . . . ?
N8 C33 O41 C40 -154(2) . . . . ?
N8 C33 O41 C42 40(4) . . . . ?
N8 C33 C42 C34 178.6(15) . . . . ?
N8 C33 C42 C43 -168(4) . . . . ?
N8 C33 C42 O41 -47(4) . . . . ?
N8 O41 C40 C33 -46(4) . . . . ?
N8 O41 C40 C39 144(5) . . . . ?
N8 O41 C42 C33 124(5) . . . . ?
N8 O41 C42 C34 152(3) . . . . ?
N8 O41 C42 C43 -166(5) . . . . ?
C34 C33 C43 C42 -166(5) . . . . ?
C34 C33 O41 N8 -179.2(15) . . . . ?
C34 C33 O41 C40 27(3) . . . . ?
C34 C33 O41 C42 -139(5) . . . . ?
C34 C33 C42 N8 -178.6(15) . . . . ?
C34 C33 C42 C43 14(5) . . . . ?
C34 C33 C42 O41 135(5) . . . . ?
C34 C43 C42 C33 -11(4) . . . . ?
C34 C43 C42 N8 -121(19) . . . . ?
C34 C43 C42 O41 -56(3) . . . . ?
C43 C33 N8 O41 118(2) . . . . ?
C43 C33 N8 C42 -13(4) . . . . ?
C43 C33 C34 C42 15(5) . . . . ?
C43 C33 O41 N8 -112(2) . . . . ?
C43 C33 O41 C40 94(3) . . . . ?
C43 C33 O41 C42 -72(4) . . . . ?
C43 C33 C42 N8 168(4) . . . . ?
C43 C33 C42 C34 -14(5) . . . . ?
C43 C33 C42 O41 121(2) . . . . ?
C43 C34 C42 C33 163(6) . . . . ?
C43 C34 C42 N8 165(5) . . . . ?
C43 C34 C42 O41 130(3) . . . . ?
O41 C33 N8 C42 -131(5) . . . . ?
O41 C33 C34 C43 117(2) . . . . ?
O41 C33 C34 C42 132(5) . . . . ?
O41 C33 C43 C34 -100(3) . . . . ?
O41 C33 C43 C42 94(4) . . . . ?
O41 C33 C42 N8 47(4) . . . . ?
O41 C33 C42 C34 -135(5) . . . . ?
O41 C33 C42 C43 -121(2) . . . . ?
O41 N8 C42 C33 -38(4) . . . . ?
O41 N8 C42 C34 -39(3) . . . . ?
O41 N8 C42 C43 72(18) . . . . ?
C40 C33 N8 O41 -19.7(18) . . . . ?
C40 C33 N8 C42 -151(5) . . . . ?
C40 C33 C34 C43 136.7(18) . . . . ?
C40 C33 C34 C42 152(5) . . . . ?
C40 C33 C43 C34 -46.8(17) . . . . ?
C40 C33 C43 C42 147(5) . . . . ?
C40 C33 O41 N8 154(2) . . . . ?
C40 C33 O41 C42 -166(4) . . . . ?
C40 C33 C42 N8 67(8) . . . . ?
C40 C33 C42 C34 -115(9) . . . . ?
C40 C33 C42 C43 -101(6) . . . . ?
C40 C33 C42 O41 20(6) . . . . ?
C40 O41 C42 C33 -17(5) . . . . ?
C40 O41 C42 N8 -141(3) . . . . ?
C40 O41 C42 C34 11(3) . . . . ?
C40 O41 C42 C43 53(4) . . . . ?
C42 C33 N8 O41 131(5) . . . . ?
C42 C33 C34 C43 -15(5) . . . . ?
C42 C33 C43 C34 166(5) . . . . ?
C42 C33 O41 N8 -40(4) . . . . ?
C42 C33 O41 C40 166(4) . . . . ?
C42 N8 O41 C33 24(3) . . . . ?
C42 N8 O41 C40 80(6) . . . . ?
C42 C34 C43 C33 -5.3(18) . . . . ?
C42 O41 C40 C33 7(2) . . . . ?
C42 O41 C40 C39 -162(5) . . . . ?
C16A C9 C10 C11 -177.3(7) . . . . ?
